data_2203342
loop_
_publ_author_name
'Deschamps, Jeffrey R.'
'Coop, Andrew'
'Parrish, Damon A.'
'Rice, Kenner C.'

_publ_section_title
;
 7\b,14\b-Epoxyhydrocodone-6,6-dimethoxy ketal: an unusual
 oxetane-containing opioid
;
_journal_issue 3
_journal_name_full 'Acta Crystallographica Section E'
_journal_page_first o331
_journal_page_last o333
_journal_paper_doi 10.1107/S1600536804002077
_journal_volume 60
_journal_year 2004
_chemical_formula_iupac 'C20 H25 N O5'
_chemical_formula_moiety 'C20 H25 N O5'
_chemical_formula_sum 'C20 H25 N O5'
_chemical_formula_weight 359.41
_chemical_name_systematic ?
_space_group_IT_number 1
_symmetry_cell_setting triclinic
_symmetry_space_group_name_Hall 'P 1'
_symmetry_space_group_name_H-M 'P 1'
_atom_sites_solution_hydrogens geom
_atom_sites_solution_primary direct
_atom_sites_solution_secondary difmap
_audit_creation_method SHELXL
_cell_angle_alpha 83.776(6)
_cell_angle_beta 68.993(5)
_cell_angle_gamma 71.511(5)
_cell_formula_units_Z 1
_cell_length_a 7.509(2)
_cell_length_b 7.777(2)
_cell_length_c 8.430(2)
_cell_measurement_reflns_used 3226
_cell_measurement_temperature 103.0(10)
_cell_measurement_theta_max 28.30
_cell_measurement_theta_min 2.59
_cell_volume 435.84(19)
_computing_cell_refinement 'SMART and SAINT (Bruker, 2002)'
_computing_data_collection 'SMART (Bruker, 2001)'
_computing_data_reduction 'SAINT and XPREP (Bruker, 2001)'
_computing_molecular_graphics SHELXTL
_computing_publication_material SHELXTL
_computing_structure_refinement SHELXTL
_computing_structure_solution 'SHELXTL (Bruker, 2000)'
_diffrn_ambient_temperature 103.0(10)
_diffrn_measured_fraction_theta_full 0.945
_diffrn_measured_fraction_theta_max 0.945
_diffrn_measurement_device 'Bruker SMART 1000 CCD'
_diffrn_measurement_method \w
_diffrn_radiation_monochromator graphite
_diffrn_radiation_source 'sealed tube'
_diffrn_radiation_type MoK\a
_diffrn_radiation_wavelength 0.71073
_diffrn_reflns_av_R_equivalents 0.0098
_diffrn_reflns_av_sigmaI/netI 0.0198
_diffrn_reflns_limit_h_max 9
_diffrn_reflns_limit_h_min -9
_diffrn_reflns_limit_k_max 10
_diffrn_reflns_limit_k_min -10
_diffrn_reflns_limit_l_max 11
_diffrn_reflns_limit_l_min -11
_diffrn_reflns_number 3770
_diffrn_reflns_theta_full 28.36
_diffrn_reflns_theta_max 28.36
_diffrn_reflns_theta_min 2.59
_diffrn_standards_decay_% 0.7
_diffrn_standards_interval_time variable
_diffrn_standards_number 450
_exptl_absorpt_coefficient_mu 0.098
_exptl_absorpt_correction_T_max 0.976
_exptl_absorpt_correction_T_min 0.962
_exptl_absorpt_correction_type multi-scan
_exptl_absorpt_process_details '(SADABS; Bruker, 2000)'
_exptl_crystal_colour colorless
_exptl_crystal_density_diffrn 1.369
_exptl_crystal_density_method 'not measured'
_exptl_crystal_description 'irregular prism'
_exptl_crystal_F_000 192
_exptl_crystal_size_max 0.40
_exptl_crystal_size_mid 0.30
_exptl_crystal_size_min 0.25
_refine_diff_density_max 0.337
_refine_diff_density_min -0.190
_refine_ls_extinction_method none
_refine_ls_goodness_of_fit_ref 1.030
_refine_ls_hydrogen_treatment constr
_refine_ls_matrix_type full
_refine_ls_number_parameters 239
_refine_ls_number_reflns 2063
_refine_ls_number_restraints 3
_refine_ls_restrained_S_all 1.029
_refine_ls_R_factor_all 0.0321
_refine_ls_R_factor_gt 0.0318
_refine_ls_shift/su_max 0.000
_refine_ls_shift/su_mean 0.000
_refine_ls_structure_factor_coef Fsqd
_refine_ls_weighting_details 'calc w = 1/[\s^2^(Fo^2^)+(0.0566P)^2^+0.0944P] where P = (Fo^2^+2Fc^2^)/3'
_refine_ls_weighting_scheme calc
_refine_ls_wR_factor_gt 0.0832
_refine_ls_wR_factor_ref 0.0835
_reflns_number_gt 2036
_reflns_number_total 2063
_reflns_threshold_expression I>2\s(I)
_cod_data_source_file om6213.cif
_cod_data_source_block 4
_cod_original_cell_volume 435.81(19)
_cod_database_code 2203342

loop_
_symmetry_equiv_pos_as_xyz
'x, y, z'

loop_
_atom_site_label
_atom_site_fract_x
_atom_site_fract_y
_atom_site_fract_z
_atom_site_U_iso_or_equiv
_atom_site_adp_type
_atom_site_calc_flag
_atom_site_refinement_flags
_atom_site_occupancy
_atom_site_type_symbol
C1 0.2152(3) 0.4085(3) 0.5092(2) 0.0221(4) Uani d . 1 C
H1A 0.2670 0.4890 0.4255 0.027 Uiso calc R 1 H
C2 0.3019(3) 0.2216(3) 0.4836(2) 0.0224(4) Uani d . 1 C
H2A 0.4036 0.1777 0.3783 0.027 Uiso calc R 1 H
C3 0.2429(3) 0.0972(3) 0.6088(2) 0.0189(3) Uani d . 1 C
O3A 0.3297(2) -0.08633(19) 0.60108(18) 0.0238(3) Uani d . 1 O
C3A 0.4927(3) -0.1581(3) 0.4483(3) 0.0305(5) Uani d . 1 C
H3AA 0.5357 -0.2908 0.4535 0.046 Uiso calc R 1 H
H3AB 0.6045 -0.1129 0.4370 0.046 Uiso calc R 1 H
H3AC 0.4491 -0.1196 0.3501 0.046 Uiso calc R 1 H
C4 0.0850(2) 0.1698(2) 0.7569(2) 0.0159(3) Uani d . 1 C
O3 0.03019(19) 0.07758(17) 0.90728(16) 0.0170(3) Uani d . 1 O
C5 -0.1221(2) 0.2095(2) 1.0358(2) 0.0143(3) Uani d . 1 C
H5A -0.2468 0.1720 1.0772 0.017 Uiso calc R 1 H
C6 -0.0625(3) 0.2214(2) 1.1934(2) 0.0156(3) Uani d . 1 C
O6A 0.1121(2) 0.08793(18) 1.19864(17) 0.0204(3) Uani d . 1 O
C6A 0.0975(3) -0.0932(3) 1.2269(3) 0.0263(4) Uani d . 1 C
H6AA 0.2318 -0.1798 1.1995 0.039 Uiso calc R 1 H
H6AB 0.0312 -0.1170 1.1541 0.039 Uiso calc R 1 H
H6AC 0.0194 -0.1065 1.3463 0.039 Uiso calc R 1 H
O6B -0.23515(19) 0.20892(18) 1.33069(16) 0.0193(3) Uani d . 1 O
C6B -0.2444(3) 0.2531(3) 1.4944(2) 0.0256(4) Uani d . 1 C
H6BA -0.3537 0.2180 1.5825 0.038 Uiso calc R 1 H
H6BB -0.2683 0.3839 1.5016 0.038 Uiso calc R 1 H
H6BC -0.1176 0.1876 1.5113 0.038 Uiso calc R 1 H
C7 -0.0219(3) 0.4024(2) 1.1979(2) 0.0174(3) Uani d . 1 C
H7A 0.0263 0.4129 1.2916 0.021 Uiso calc R 1 H
O7 -0.19684(19) 0.55205(17) 1.19093(16) 0.0182(3) Uani d . 1 O
C8 0.1023(3) 0.4544(2) 1.0224(2) 0.0170(3) Uani d . 1 C
H8A 0.1914 0.3509 0.9451 0.020 Uiso calc R 1 H
H8B 0.1718 0.5430 1.0236 0.020 Uiso calc R 1 H
C9 -0.1515(3) 0.7110(2) 0.9043(2) 0.0174(3) Uani d . 1 C
H9A -0.1143 0.8047 0.9472 0.021 Uiso calc R 1 H
C10 -0.0212(3) 0.6765(2) 0.7115(2) 0.0210(4) Uani d . 1 C
H10A -0.1013 0.7486 0.6425 0.025 Uiso calc R 1 H
H10B 0.0957 0.7211 0.6870 0.025 Uiso calc R 1 H
C11 0.0537(3) 0.4791(2) 0.6558(2) 0.0179(3) Uani d . 1 C
C12 -0.0173(3) 0.3519(2) 0.7694(2) 0.0152(3) Uani d . 1 C
C13 -0.1669(2) 0.3951(2) 0.9449(2) 0.0134(3) Uani d . 1 C
C14 -0.1057(2) 0.5382(2) 1.0055(2) 0.0154(3) Uani d . 1 C
C15 -0.3874(3) 0.4662(2) 0.9584(2) 0.0168(3) Uani d . 1 C
H15A -0.4186 0.3779 0.9044 0.020 Uiso calc R 1 H
H15B -0.4731 0.4772 1.0798 0.020 Uiso calc R 1 H
C16 -0.4350(3) 0.6492(2) 0.8736(2) 0.0193(3) Uani d . 1 C
H16A -0.3657 0.6357 0.7491 0.023 Uiso calc R 1 H
H16B -0.5807 0.6973 0.8960 0.023 Uiso calc R 1 H
N17 -0.3696(2) 0.7754(2) 0.9403(2) 0.0194(3) Uani d . 1 N
C17 -0.4354(3) 0.9591(3) 0.8775(3) 0.0268(4) Uani d . 1 C
H17C -0.5818 1.0015 0.9155 0.040 Uiso calc R 1 H
H17D -0.3809 0.9584 0.7530 0.040 Uiso calc R 1 H
H17A -0.3875 1.0404 0.9219 0.040 Uiso calc R 1 H

loop_
_atom_site_aniso_label
_atom_site_aniso_U_11
_atom_site_aniso_U_22
_atom_site_aniso_U_33
_atom_site_aniso_U_12
_atom_site_aniso_U_13
_atom_site_aniso_U_23
C1 0.0201(8) 0.0300(10) 0.0154(8) -0.0095(8) -0.0042(7) 0.0028(7)
C2 0.0158(8) 0.0341(11) 0.0145(8) -0.0060(8) -0.0025(6) -0.0030(7)
C3 0.0149(8) 0.0236(9) 0.0176(8) -0.0039(7) -0.0051(6) -0.0052(7)
O3A 0.0185(6) 0.0237(7) 0.0222(7) -0.0004(5) -0.0016(5) -0.0091(5)
C3A 0.0213(9) 0.0349(11) 0.0253(10) 0.0022(8) -0.0018(8) -0.0136(8)
C4 0.0139(8) 0.0192(8) 0.0155(8) -0.0057(6) -0.0050(6) -0.0014(6)
O3 0.0183(6) 0.0145(6) 0.0144(6) -0.0020(5) -0.0027(5) -0.0031(5)
C5 0.0131(7) 0.0142(7) 0.0142(7) -0.0027(6) -0.0038(6) -0.0014(6)
C6 0.0147(8) 0.0162(8) 0.0144(7) -0.0028(6) -0.0044(6) -0.0009(6)
O6A 0.0183(6) 0.0195(6) 0.0237(6) -0.0019(5) -0.0105(5) -0.0008(5)
C6A 0.0305(10) 0.0188(9) 0.0286(10) -0.0021(8) -0.0143(8) 0.0025(7)
O6B 0.0191(6) 0.0253(7) 0.0128(6) -0.0077(5) -0.0036(5) 0.0000(5)
C6B 0.0279(10) 0.0335(11) 0.0147(8) -0.0087(8) -0.0065(7) -0.0013(7)
C7 0.0180(8) 0.0187(8) 0.0171(8) -0.0041(7) -0.0080(6) -0.0032(6)
O7 0.0191(6) 0.0176(6) 0.0163(6) -0.0023(5) -0.0061(5) -0.0035(5)
C8 0.0157(8) 0.0168(8) 0.0209(8) -0.0065(6) -0.0075(6) -0.0003(6)
C9 0.0175(8) 0.0135(8) 0.0225(9) -0.0052(6) -0.0080(7) 0.0004(6)
C10 0.0183(8) 0.0190(9) 0.0228(9) -0.0062(7) -0.0041(7) 0.0033(7)
C11 0.0145(8) 0.0223(9) 0.0170(8) -0.0060(7) -0.0054(6) 0.0017(7)
C12 0.0118(7) 0.0200(8) 0.0130(7) -0.0041(6) -0.0032(6) -0.0023(6)
C13 0.0122(7) 0.0134(8) 0.0142(7) -0.0038(6) -0.0038(6) -0.0009(6)
C14 0.0139(7) 0.0149(8) 0.0168(8) -0.0038(6) -0.0047(6) -0.0015(6)
C15 0.0126(7) 0.0178(8) 0.0196(8) -0.0044(6) -0.0048(6) -0.0005(6)
C16 0.0159(8) 0.0177(8) 0.0248(9) -0.0039(6) -0.0087(6) 0.0008(7)
N17 0.0163(7) 0.0143(7) 0.0274(8) -0.0029(6) -0.0084(6) -0.0005(6)
C17 0.0255(10) 0.0164(9) 0.0388(11) -0.0036(7) -0.0146(9) 0.0032(8)

loop_
_atom_type_symbol
_atom_type_description
_atom_type_scat_dispersion_real
_atom_type_scat_dispersion_imag
_atom_type_scat_source
C C 0.0181 0.0091 'International Tables Vol C Tables 4.2.6.8 and 6.1.1.4'
H H 0.0000 0.0000 'International Tables Vol C Tables 4.2.6.8 and 6.1.1.4'
N N 0.0311 0.0180 'International Tables Vol C Tables 4.2.6.8 and 6.1.1.4'
O O 0.0492 0.0322 'International Tables Vol C Tables 4.2.6.8 and 6.1.1.4'

loop_
_geom_angle_atom_site_label_1
_geom_angle_atom_site_label_2
_geom_angle_atom_site_label_3
_geom_angle
C2 C1 C11 121.10(17)
C2 C1 H1A 119.5
C11 C1 H1A 119.4
C1 C2 C3 121.83(17)
C1 C2 H2A 119.1
C3 C2 H2A 119.1
O3A C3 C4 117.60(16)
O3A C3 C2 126.01(16)
C4 C3 C2 116.35(17)
C3 O3A C3A 116.75(16)
O3A C3A H3AA 109.5
O3A C3A H3AB 109.5
H3AA C3A H3AB 109.5
O3A C3A H3AC 109.5
H3AA C3A H3AC 109.5
H3AB C3A H3AC 109.5
C12 C4 O3 113.41(15)
C12 C4 C3 120.72(16)
O3 C4 C3 125.48(16)
C4 O3 C5 107.61(13)
O3 C5 C13 107.11(13)
O3 C5 C6 113.73(14)
C13 C5 C6 112.29(13)
O3 C5 H5A 107.8
C13 C5 H5A 107.8
C6 C5 H5A 107.8
O6A C6 O6B 112.74(14)
O6A C6 C7 104.74(14)
O6B C6 C7 111.25(14)
O6A C6 C5 114.87(14)
O6B C6 C5 102.05(13)
C7 C6 C5 111.41(14)
C6 O6A C6A 115.15(15)
O6A C6A H6AA 109.5
O6A C6A H6AB 109.5
H6AA C6A H6AB 109.5
O6A C6A H6AC 109.5
H6AA C6A H6AC 109.5
H6AB C6A H6AC 109.5
C6 O6B C6B 115.53(14)
O6B C6B H6BA 109.5
O6B C6B H6BB 109.5
H6BA C6B H6BB 109.5
O6B C6B H6BC 109.5
H6BA C6B H6BC 109.5
H6BB C6B H6BC 109.5
O7 C7 C8 90.10(13)
O7 C7 C6 108.95(14)
C8 C7 C6 111.94(14)
O7 C7 C14 46.41(8)
C8 C7 C14 49.14(10)
C6 C7 C14 101.61(12)
O7 C7 H7A 114.5
C8 C7 H7A 114.5
C6 C7 H7A 114.5
C14 C7 H7A 143.8
C14 O7 C7 87.06(12)
C7 C8 C14 82.22(13)
C7 C8 H8A 114.9
C14 C8 H8A 114.9
C7 C8 H8B 114.9
C14 C8 H8B 114.9
H8A C8 H8B 112.0
N17 C9 C14 107.77(14)
N17 C9 C10 114.81(15)
C14 C9 C10 110.23(14)
N17 C9 H9A 107.9
C14 C9 H9A 107.9
C10 C9 H9A 107.9
C11 C10 C9 114.60(15)
C11 C10 H10A 108.6
C9 C10 H10A 108.6
C11 C10 H10B 108.6
C9 C10 H10B 108.6
H10A C10 H10B 107.6
C12 C11 C1 115.77(17)
C12 C11 C10 118.96(16)
C1 C11 C10 124.31(17)
C4 C12 C11 122.76(16)
C4 C12 C13 109.56(15)
C11 C12 C13 124.65(16)
C12 C13 C14 102.68(13)
C12 C13 C15 116.06(14)
C14 C13 C15 110.78(14)
C12 C13 C5 102.08(14)
C14 C13 C5 113.60(14)
C15 C13 C5 111.23(13)
O7 C14 C9 117.29(14)
O7 C14 C13 108.38(13)
C9 C14 C13 108.65(13)
O7 C14 C8 89.75(13)
C9 C14 C8 121.07(14)
C13 C14 C8 110.20(14)
O7 C14 C7 46.53(9)
C9 C14 C7 151.15(13)
C13 C14 C7 99.90(12)
C8 C14 C7 48.64(9)
C16 C15 C13 111.98(14)
C16 C15 H15A 109.2
C13 C15 H15A 109.2
C16 C15 H15B 109.2
C13 C15 H15B 109.2
H15A C15 H15B 107.9
N17 C16 C15 109.50(15)
N17 C16 H16A 109.8
C15 C16 H16A 109.8
N17 C16 H16B 109.8
C15 C16 H16B 109.8
H16A C16 H16B 108.2
C17 N17 C16 111.02(16)
C17 N17 C9 112.28(15)
C16 N17 C9 111.34(14)
N17 C17 H17C 109.5
N17 C17 H17D 109.5
H17C C17 H17D 109.5
N17 C17 H17A 109.5
H17C C17 H17A 109.5
H17D C17 H17A 109.5

loop_
_geom_bond_atom_site_label_1
_geom_bond_atom_site_label_2
_geom_bond_distance
C1 C2 1.396(3)
C1 C11 1.396(2)
C1 H1A 0.9500
C2 C3 1.401(3)
C2 H2A 0.9500
C3 O3A 1.366(2)
C3 C4 1.397(2)
O3A C3A 1.436(2)
C3A H3AA 0.9800
C3A H3AB 0.9800
C3A H3AC 0.9800
C4 C12 1.375(2)
C4 O3 1.381(2)
O3 C5 1.464(2)
C5 C13 1.555(2)
C5 C6 1.566(2)
C5 H5A 1.0000
C6 O6A 1.403(2)
C6 O6B 1.417(2)
C6 C7 1.539(2)
O6A C6A 1.435(2)
C6A H6AA 0.9800
C6A H6AB 0.9800
C6A H6AC 0.9800
O6B C6B 1.431(2)
C6B H6BA 0.9800
C6B H6BB 0.9800
C6B H6BC 0.9800
C7 O7 1.468(2)
C7 C8 1.530(2)
C7 C14 2.020(3)
C7 H7A 1.0000
O7 C14 1.465(2)
C8 C14 1.542(2)
C8 H8A 0.9900
C8 H8B 0.9900
C9 N17 1.477(2)
C9 C14 1.523(2)
C9 C10 1.568(3)
C9 H9A 1.0000
C10 C11 1.520(3)
C10 H10A 0.9900
C10 H10B 0.9900
C11 C12 1.394(2)
C12 C13 1.497(2)
C13 C14 1.526(2)
C13 C15 1.535(2)
C15 C16 1.518(2)
C15 H15A 0.9900
C15 H15B 0.9900
C16 N17 1.464(2)
C16 H16A 0.9900
C16 H16B 0.9900
N17 C17 1.463(2)
C17 H17C 0.9800
C17 H17D 0.9800
C17 H17A 0.9800

loop_
_geom_torsion_atom_site_label_1
_geom_torsion_atom_site_label_2
_geom_torsion_atom_site_label_3
_geom_torsion_atom_site_label_4
_geom_torsion
C11 C1 C2 C3 -5.5(3)
C1 C2 C3 O3A -174.20(18)
C1 C2 C3 C4 3.5(3)
C4 C3 O3A C3A -179.55(17)
C2 C3 O3A C3A -1.8(3)
O3A C3 C4 C12 -175.97(16)
C2 C3 C4 C12 6.1(3)
O3A C3 C4 O3 11.6(3)
C2 C3 C4 O3 -166.28(16)
C12 C4 O3 C5 -0.92(19)
C3 C4 O3 C5 171.95(16)
C4 O3 C5 C13 3.60(17)
C4 O3 C5 C6 -121.07(15)
O3 C5 C6 O6A -8.5(2)
C13 C5 C6 O6A -130.38(15)
O3 C5 C6 O6B -130.85(14)
C13 C5 C6 O6B 107.30(15)
O3 C5 C6 C7 110.34(16)
C13 C5 C6 C7 -11.50(18)
O6B C6 O6A C6A 48.0(2)
C7 C6 O6A C6A 169.14(14)
C5 C6 O6A C6A -68.31(19)
O6A C6 O6B C6B 68.66(19)
C7 C6 O6B C6B -48.7(2)
C5 C6 O6B C6B -167.58(15)
O6A C6 C7 O7 179.38(13)
O6B C6 C7 O7 -58.53(18)
C5 C6 C7 O7 54.62(17)
O6A C6 C7 C8 81.32(17)
O6B C6 C7 C8 -156.59(14)
C5 C6 C7 C8 -43.44(19)
O6A C6 C7 C14 131.73(12)
O6B C6 C7 C14 -106.18(14)
C5 C6 C7 C14 6.97(16)
C8 C7 O7 C14 25.20(12)
C6 C7 O7 C14 -88.11(14)
O7 C7 C8 C14 -24.06(12)
C6 C7 C8 C14 86.47(15)
N17 C9 C10 C11 -99.08(18)
C14 C9 C10 C11 22.8(2)
C2 C1 C11 C12 -2.1(3)
C2 C1 C11 C10 166.60(18)
C9 C10 C11 C12 8.1(2)
C9 C10 C11 C1 -160.26(17)
O3 C4 C12 C11 158.83(16)
C3 C4 C12 C11 -14.4(3)
O3 C4 C12 C13 -2.3(2)
C3 C4 C12 C13 -175.55(15)
C1 C11 C12 C4 12.0(3)
C10 C11 C12 C4 -157.32(17)
C1 C11 C12 C13 170.23(17)
C10 C11 C12 C13 0.9(3)
C4 C12 C13 C14 122.12(15)
C11 C12 C13 C14 -38.6(2)
C4 C12 C13 C15 -116.90(17)
C11 C12 C13 C15 82.4(2)
C4 C12 C13 C5 4.22(18)
C11 C12 C13 C5 -156.48(17)
O3 C5 C13 C12 -4.67(17)
C6 C5 C13 C12 120.87(15)
O3 C5 C13 C14 -114.46(15)
C6 C5 C13 C14 11.09(19)
O3 C5 C13 C15 119.74(15)
C6 C5 C13 C15 -114.72(15)
C7 O7 C14 C9 -150.33(15)
C7 O7 C14 C13 86.26(14)
C7 O7 C14 C8 -24.99(12)
N17 C9 C14 O7 -61.14(18)
C10 C9 C14 O7 172.87(14)
N17 C9 C14 C13 62.13(17)
C10 C9 C14 C13 -63.86(18)
N17 C9 C14 C8 -168.91(15)
C10 C9 C14 C8 65.1(2)
N17 C9 C14 C7 -109.2(3)
C10 C9 C14 C7 124.8(3)
C12 C13 C14 O7 -162.52(14)
C15 C13 C14 O7 72.94(16)
C5 C13 C14 O7 -53.10(17)
C12 C13 C14 C9 69.01(17)
C15 C13 C14 C9 -55.52(17)
C5 C13 C14 C9 178.43(13)
C12 C13 C14 C8 -65.78(16)
C15 C13 C14 C8 169.68(13)
C5 C13 C14 C8 43.64(18)
C12 C13 C14 C7 -115.21(13)
C15 C13 C14 C7 120.26(13)
C5 C13 C14 C7 -5.79(16)
C7 C8 C14 O7 24.11(12)
C7 C8 C14 C9 146.30(16)
C7 C8 C14 C13 -85.43(15)
C8 C7 C14 O7 -145.74(17)
C6 C7 C14 O7 105.19(14)
O7 C7 C14 C9 65.7(3)
C8 C7 C14 C9 -80.0(3)
C6 C7 C14 C9 170.9(3)
O7 C7 C14 C13 -105.99(14)
C8 C7 C14 C13 108.26(15)
C6 C7 C14 C13 -0.80(15)
O7 C7 C14 C8 145.74(17)
C6 C7 C14 C8 -109.07(16)
C12 C13 C15 C16 -65.1(2)
C14 C13 C15 C16 51.43(19)
C5 C13 C15 C16 178.79(14)
C13 C15 C16 N17 -53.0(2)
C15 C16 N17 C17 -172.87(15)
C15 C16 N17 C9 61.24(19)
C14 C9 N17 C17 168.38(15)
C10 C9 N17 C17 -68.4(2)
C14 C9 N17 C16 -66.43(18)
C10 C9 N17 C16 56.8(2)

loop_
_cod_related_entry_id
_cod_related_entry_database
_cod_related_entry_code
1 ChemSpider 21174426
